data_4327062
loop_
_publ_author_name
'Robert E. Mulvey'
'David R. Armstrong'
'Ben Conway'
'Elaine Crosbie'
'Alan R. Kennedy'
'Stuart D. Robertson'

_publ_section_title
;
 Structurally Powered Synergic 2,2,6,6-Tetramethylpiperidine Bimetallics:
 New Reflections through Lithium-Mediated Ortho Aluminations
;
_journal_name_full 'Inorganic Chemistry'
_journal_page_first 12241
_journal_page_last 12251
_journal_paper_doi 10.1021/ic200562h
_journal_volume 50
_journal_year 2011
_chemical_formula_moiety 'C30 H64 Al2 N2'
_chemical_formula_sum 'C30 H64 Al2 N2'
_chemical_formula_weight 506.79
_chemical_name_systematic
; 
 ? 
;
_space_group_IT_number 2
_symmetry_cell_setting triclinic
_symmetry_space_group_name_Hall '-P 1'
_symmetry_space_group_name_H-M 'P -1'
_atom_sites_solution_hydrogens geom
_atom_sites_solution_primary direct
_atom_sites_solution_secondary difmap
_audit_creation_method SHELXL-97
_cell_angle_alpha 101.147(4)
_cell_angle_beta 96.316(5)
_cell_angle_gamma 109.340(4)
_cell_formula_units_Z 2
_cell_length_a 10.2455(5)
_cell_length_b 10.6589(5)
_cell_length_c 16.0232(10)
_cell_measurement_reflns_used 4856
_cell_measurement_temperature 123(2)
_cell_measurement_theta_max 29.4078
_cell_measurement_theta_min 3.3951
_cell_volume 1591.05(16)
_computing_cell_refinement
;
CrysAlisPro, Oxford Diffraction Ltd.,
Version 1.171.34.40 (release 27-08-2010 CrysAlis171 .NET)
(compiled Aug 27 2010,11:50:40)
;
_computing_data_collection
;
CrysAlisPro, Oxford Diffraction Ltd.,
Version 1.171.34.40 (release 27-08-2010 CrysAlis171 .NET)
(compiled Aug 27 2010,11:50:40)
;
_computing_data_reduction
;
CrysAlisPro, Oxford Diffraction Ltd.,
Version 1.171.34.40 (release 27-08-2010 CrysAlis171 .NET)
(compiled Aug 27 2010,11:50:40)
;
_computing_structure_refinement 'SHELXL-97 (Sheldrick, 1997)'
_computing_structure_solution 'SHELXS-97 (Sheldrick, 1990)'
_diffrn_ambient_temperature 123(2)
_diffrn_measured_fraction_theta_full 0.998
_diffrn_measured_fraction_theta_max 0.998
_diffrn_measurement_device_type 'Xcalibur, Eos'
_diffrn_radiation_monochromator graphite
_diffrn_radiation_source 'fine-focus sealed tube'
_diffrn_radiation_type MoK\a
_diffrn_radiation_wavelength 0.71073
_diffrn_reflns_av_R_equivalents 0.0000
_diffrn_reflns_av_sigmaI/netI 0.0822
_diffrn_reflns_limit_h_max 13
_diffrn_reflns_limit_h_min -13
_diffrn_reflns_limit_k_max 13
_diffrn_reflns_limit_k_min -13
_diffrn_reflns_limit_l_max 20
_diffrn_reflns_limit_l_min -20
_diffrn_reflns_number 9348
_diffrn_reflns_theta_full 27.50
_diffrn_reflns_theta_max 27.50
_diffrn_reflns_theta_min 3.40
_exptl_absorpt_coefficient_mu 0.111
_exptl_absorpt_correction_T_max 1.00000
_exptl_absorpt_correction_T_min 0.83510
_exptl_absorpt_correction_type multi-scan
_exptl_absorpt_process_details
;
CrysAlisPro, Oxford Diffraction Ltd.,
Version 1.171.34.40 (release 27-08-2010 CrysAlis171 .NET)
(compiled Aug 27 2010,11:50:40)
empirical absorption correction using spherical harmonics,
 implemented in SCALE3 ABSPACK scaling algorithm.
;
_exptl_crystal_colour colourless
_exptl_crystal_density_diffrn 1.058
_exptl_crystal_description brick
_exptl_crystal_F_000 568
_exptl_crystal_size_max 0.22
_exptl_crystal_size_mid 0.08
_exptl_crystal_size_min 0.04
_refine_diff_density_max 0.461
_refine_diff_density_min -0.421
_refine_diff_density_rms 0.058
_refine_ls_extinction_method none
_refine_ls_goodness_of_fit_ref 0.994
_refine_ls_hydrogen_treatment constr
_refine_ls_matrix_type full
_refine_ls_number_parameters 320
_refine_ls_number_reflns 9348
_refine_ls_number_restraints 0
_refine_ls_restrained_S_all 0.994
_refine_ls_R_factor_all 0.0696
_refine_ls_R_factor_gt 0.0502
_refine_ls_shift/su_max 0.000
_refine_ls_shift/su_mean 0.000
_refine_ls_structure_factor_coef Fsqd
_refine_ls_weighting_details 'calc w=1/[\s^2^(Fo^2^)+(0.0610P)^2^+0.0000P] where P=(Fo^2^+2Fc^2^)/3'
_refine_ls_weighting_scheme calc
_refine_ls_wR_factor_gt 0.1130
_refine_ls_wR_factor_ref 0.1199
_reflns_number_gt 7361
_reflns_number_total 9348
_reflns_threshold_expression >2sigma(I)
_cod_data_source_file ic200562h_si_001_7.cif
_cod_data_source_block srec1018
_cod_original_cell_volume 1591.05(15)
_cod_database_code 4327062

loop_
_symmetry_equiv_pos_as_xyz
'x, y, z'
'-x, -y, -z'

loop_
_atom_site_label
_atom_site_type_symbol
_atom_site_fract_x
_atom_site_fract_y
_atom_site_fract_z
_atom_site_U_iso_or_equiv
_atom_site_adp_type
_atom_site_occupancy
_atom_site_symmetry_multiplicity
_atom_site_calc_flag
_atom_site_refinement_flags
Al1 Al 0.34271(7) 0.86613(7) 0.23975(4) 0.01318(14) Uani 1 1 d .
Al2 Al 0.26561(7) 1.09662(7) 0.26093(4) 0.01333(14) Uani 1 1 d .
N1 N 0.17258(18) 0.90294(17) 0.27214(10) 0.0134(4) Uani 1 1 d .
N2 N 0.44901(18) 1.06975(17) 0.28638(10) 0.0127(4) Uani 1 1 d .
C1 C 0.3382(2) 0.8205(2) 0.11245(13) 0.0174(5) Uani 1 1 d .
H1A H 0.3495 0.9058 0.0932 0.021 Uiso 1 1 calc R
H1B H 0.4236 0.7991 0.1043 0.021 Uiso 1 1 calc R
C2 C 0.2132(2) 0.7048(2) 0.04802(14) 0.0201(5) Uani 1 1 d .
H2A H 0.1242 0.7165 0.0613 0.024 Uiso 1 1 calc R
C3 C 0.2060(3) 0.5627(2) 0.05687(17) 0.0308(6) Uani 1 1 d .
H3A H 0.1208 0.4930 0.0191 0.046 Uiso 1 1 calc R
H3B H 0.2034 0.5576 0.1171 0.046 Uiso 1 1 calc R
H3C H 0.2891 0.5462 0.0401 0.046 Uiso 1 1 calc R
C4 C 0.2208(3) 0.7140(3) -0.04565(14) 0.0333(6) Uani 1 1 d .
H4A H 0.1381 0.6425 -0.0846 0.050 Uiso 1 1 calc R
H4B H 0.3064 0.7010 -0.0606 0.050 Uiso 1 1 calc R
H4C H 0.2226 0.8043 -0.0517 0.050 Uiso 1 1 calc R
C5 C 0.3982(2) 0.7399(2) 0.30201(14) 0.0175(5) Uani 1 1 d .
H5A H 0.3948 0.7712 0.3638 0.021 Uiso 1 1 calc R
H5B H 0.3232 0.6481 0.2802 0.021 Uiso 1 1 calc R
C6 C 0.5413(2) 0.7191(2) 0.29934(14) 0.0186(5) Uani 1 1 d .
H6A H 0.6156 0.8103 0.3038 0.022 Uiso 1 1 calc R
C7 C 0.5808(3) 0.6655(3) 0.37721(17) 0.0321(6) Uani 1 1 d .
H7A H 0.6687 0.6487 0.3735 0.048 Uiso 1 1 calc R
H7B H 0.5054 0.5797 0.3767 0.048 Uiso 1 1 calc R
H7C H 0.5934 0.7338 0.4310 0.048 Uiso 1 1 calc R
C8 C 0.5377(3) 0.6225(3) 0.21504(17) 0.0326(6) Uani 1 1 d .
H8A H 0.5259 0.6642 0.1667 0.049 Uiso 1 1 calc R
H8B H 0.4588 0.5355 0.2062 0.049 Uiso 1 1 calc R
H8C H 0.6262 0.6054 0.2178 0.049 Uiso 1 1 calc R
C11 C 0.2479(2) 1.2526(2) 0.34453(14) 0.0181(5) Uani 1 1 d .
H11A H 0.2814 1.2453 0.4031 0.022 Uiso 1 1 calc R
H11B H 0.3164 1.3374 0.3358 0.022 Uiso 1 1 calc R
C12 C 0.1078(2) 1.2774(2) 0.34765(14) 0.0196(5) Uani 1 1 d .
H12A H 0.0340 1.1901 0.3507 0.024 Uiso 1 1 calc R
C13 C 0.1222(3) 1.3882(3) 0.42832(16) 0.0352(7) Uani 1 1 d .
H13A H 0.1426 1.3571 0.4803 0.053 Uiso 1 1 calc R
H13B H 0.0340 1.4056 0.4276 0.053 Uiso 1 1 calc R
H13C H 0.1992 1.4728 0.4288 0.053 Uiso 1 1 calc R
C14 C 0.0590(2) 1.3180(2) 0.26651(16) 0.0255(5) Uani 1 1 d .
H14A H -0.0289 1.3344 0.2711 0.038 Uiso 1 1 calc R
H14B H 0.0431 1.2438 0.2153 0.038 Uiso 1 1 calc R
H14C H 0.1315 1.4018 0.2612 0.038 Uiso 1 1 calc R
C15 C 0.2034(2) 1.0918(2) 0.13751(13) 0.0165(4) Uani 1 1 d .
H15A H 0.2317 1.0214 0.1025 0.020 Uiso 1 1 calc R
H15B H 0.0991 1.0549 0.1268 0.020 Uiso 1 1 calc R
C16 C 0.2455(2) 1.2158(2) 0.09631(14) 0.0189(5) Uani 1 1 d .
H16A H 0.2607 1.3005 0.1418 0.023 Uiso 1 1 calc R
C17 C 0.1266(3) 1.1988(3) 0.02369(16) 0.0306(6) Uani 1 1 d .
H17A H 0.1550 1.2762 -0.0033 0.046 Uiso 1 1 calc R
H17B H 0.0420 1.1961 0.0476 0.046 Uiso 1 1 calc R
H17C H 0.1064 1.1131 -0.0199 0.046 Uiso 1 1 calc R
C18 C 0.3789(3) 1.2350(3) 0.05949(17) 0.0330(6) Uani 1 1 d .
H18A H 0.3985 1.3131 0.0329 0.049 Uiso 1 1 calc R
H18B H 0.3666 1.1519 0.0156 0.049 Uiso 1 1 calc R
H18C H 0.4578 1.2524 0.1061 0.049 Uiso 1 1 calc R
C20 C 0.1601(2) 0.8791(2) 0.36181(13) 0.0163(4) Uani 1 1 d .
H20A H 0.2588 0.9096 0.3943 0.020 Uiso 1 1 calc R
C21 C 0.0918(2) 0.7260(2) 0.35979(15) 0.0247(5) Uani 1 1 d .
H21A H 0.0752 0.7169 0.4184 0.030 Uiso 1 1 calc R
H21B H 0.1575 0.6791 0.3439 0.030 Uiso 1 1 calc R
C22 C -0.0499(3) 0.6547(3) 0.29448(16) 0.0296(6) Uani 1 1 d .
H22A H -0.0856 0.5551 0.2910 0.036 Uiso 1 1 calc R
H22B H -0.1205 0.6924 0.3143 0.036 Uiso 1 1 calc R
C23 C -0.0274(2) 0.6787(2) 0.20513(14) 0.0199(5) Uani 1 1 d .
H23A H 0.0372 0.6341 0.1835 0.024 Uiso 1 1 calc R
H23B H -0.1186 0.6366 0.1640 0.024 Uiso 1 1 calc R
C24 C 0.0343(2) 0.8317(2) 0.20920(13) 0.0159(4) Uani 1 1 d .
H24A H 0.0556 0.8392 0.1505 0.019 Uiso 1 1 calc R
C25 C 0.0875(3) 0.9602(2) 0.41654(15) 0.0264(5) Uani 1 1 d .
H25A H 0.1048 0.9539 0.4767 0.040 Uiso 1 1 calc R
H25B H -0.0141 0.9221 0.3937 0.040 Uiso 1 1 calc R
H25C H 0.1254 1.0565 0.4142 0.040 Uiso 1 1 calc R
C26 C -0.0766(2) 0.8973(2) 0.22390(15) 0.0232(5) Uani 1 1 d .
H26A H -0.0330 0.9968 0.2323 0.035 Uiso 1 1 calc R
H26B H -0.1142 0.8771 0.2754 0.035 Uiso 1 1 calc R
H26C H -0.1532 0.8599 0.1733 0.035 Uiso 1 1 calc R
C30 C 0.5107(2) 1.1245(2) 0.38274(13) 0.0154(4) Uani 1 1 d .
H30A H 0.4292 1.1030 0.4135 0.019 Uiso 1 1 calc R
C31 C 0.5851(2) 1.2809(2) 0.40935(14) 0.0192(5) Uani 1 1 d .
H31A H 0.5141 1.3245 0.4032 0.023 Uiso 1 1 calc R
H31B H 0.6312 1.3091 0.4711 0.023 Uiso 1 1 calc R
C32 C 0.6956(2) 1.3320(2) 0.35473(14) 0.0221(5) Uani 1 1 d .
H32A H 0.7380 1.4334 0.3718 0.027 Uiso 1 1 calc R
H32B H 0.7714 1.2951 0.3638 0.027 Uiso 1 1 calc R
C33 C 0.6231(2) 1.2835(2) 0.25987(14) 0.0197(5) Uani 1 1 d .
H33A H 0.6932 1.3161 0.2235 0.024 Uiso 1 1 calc R
H33B H 0.5502 1.3242 0.2512 0.024 Uiso 1 1 calc R
C34 C 0.5542(2) 1.1264(2) 0.23054(13) 0.0145(4) Uani 1 1 d .
H34A H 0.4983 1.1051 0.1710 0.017 Uiso 1 1 calc R
C35 C 0.6096(3) 1.0586(2) 0.41849(14) 0.0226(5) Uani 1 1 d .
H35A H 0.5637 0.9585 0.4009 0.034 Uiso 1 1 calc R
H35B H 0.6315 1.0889 0.4818 0.034 Uiso 1 1 calc R
H35C H 0.6969 1.0861 0.3956 0.034 Uiso 1 1 calc R
C36 C 0.6641(2) 1.0588(2) 0.22160(14) 0.0202(5) Uani 1 1 d .
H36A H 0.6182 0.9593 0.2123 0.030 Uiso 1 1 calc R
H36B H 0.7360 1.0948 0.2746 0.030 Uiso 1 1 calc R
H36C H 0.7085 1.0790 0.1722 0.030 Uiso 1 1 calc R

loop_
_atom_site_aniso_label
_atom_site_aniso_U_11
_atom_site_aniso_U_22
_atom_site_aniso_U_33
_atom_site_aniso_U_23
_atom_site_aniso_U_13
_atom_site_aniso_U_12
Al1 0.0123(3) 0.0143(3) 0.0136(3) 0.0040(3) 0.0028(3) 0.0053(3)
Al2 0.0118(3) 0.0139(3) 0.0134(3) 0.0025(3) 0.0001(3) 0.0046(3)
N1 0.0135(9) 0.0146(9) 0.0106(8) 0.0024(7) 0.0009(7) 0.0040(7)
N2 0.0107(9) 0.0176(9) 0.0099(8) 0.0037(7) 0.0004(7) 0.0057(7)
C1 0.0164(11) 0.0175(11) 0.0182(11) 0.0033(9) 0.0049(9) 0.0061(10)
C2 0.0185(12) 0.0236(12) 0.0165(11) -0.0008(9) 0.0018(9) 0.0092(10)
C3 0.0264(14) 0.0229(13) 0.0352(14) -0.0053(11) -0.0013(12) 0.0079(11)
C4 0.0306(15) 0.0464(17) 0.0155(11) -0.0003(11) 0.0031(11) 0.0093(13)
C5 0.0170(12) 0.0181(11) 0.0202(11) 0.0069(9) 0.0057(9) 0.0077(10)
C6 0.0156(11) 0.0158(11) 0.0263(12) 0.0090(9) 0.0040(10) 0.0057(9)
C7 0.0274(14) 0.0428(16) 0.0406(15) 0.0252(13) 0.0101(12) 0.0218(13)
C8 0.0279(14) 0.0328(15) 0.0404(15) 0.0021(12) 0.0035(12) 0.0202(12)
C11 0.0136(11) 0.0191(11) 0.0188(11) 0.0001(9) -0.0014(9) 0.0065(9)
C12 0.0182(12) 0.0154(11) 0.0234(11) 0.0008(9) 0.0017(9) 0.0067(9)
C13 0.0305(15) 0.0368(16) 0.0339(14) -0.0104(12) 0.0005(12) 0.0187(13)
C14 0.0239(13) 0.0257(13) 0.0339(13) 0.0095(11) 0.0088(11) 0.0158(11)
C15 0.0162(11) 0.0173(11) 0.0151(10) 0.0034(9) -0.0011(9) 0.0065(9)
C16 0.0198(12) 0.0188(12) 0.0153(10) 0.0043(9) -0.0019(9) 0.0049(10)
C17 0.0291(14) 0.0274(14) 0.0322(14) 0.0136(11) -0.0069(12) 0.0068(12)
C18 0.0309(15) 0.0449(17) 0.0302(14) 0.0247(12) 0.0090(12) 0.0131(13)
C20 0.0153(11) 0.0225(12) 0.0137(10) 0.0081(9) 0.0041(9) 0.0078(9)
C21 0.0237(13) 0.0285(13) 0.0298(13) 0.0143(11) 0.0147(11) 0.0126(11)
C22 0.0223(13) 0.0273(14) 0.0434(15) 0.0141(12) 0.0126(12) 0.0092(11)
C23 0.0160(11) 0.0167(12) 0.0251(12) 0.0037(9) 0.0049(10) 0.0039(9)
C24 0.0129(10) 0.0182(11) 0.0159(10) 0.0038(8) 0.0030(9) 0.0050(9)
C25 0.0369(15) 0.0301(14) 0.0219(12) 0.0106(10) 0.0152(11) 0.0194(12)
C26 0.0159(12) 0.0227(13) 0.0298(13) 0.0029(10) 0.0010(10) 0.0082(10)
C30 0.0145(11) 0.0193(11) 0.0104(10) 0.0044(8) 0.0010(8) 0.0035(9)
C31 0.0165(11) 0.0201(12) 0.0165(10) 0.0013(9) -0.0012(9) 0.0042(10)
C32 0.0186(12) 0.0172(12) 0.0254(12) 0.0042(10) 0.0021(10) 0.0011(10)
C33 0.0164(11) 0.0204(12) 0.0226(11) 0.0095(10) 0.0064(10) 0.0038(9)
C34 0.0139(11) 0.0178(11) 0.0134(9) 0.0065(8) 0.0022(8) 0.0064(9)
C35 0.0239(13) 0.0240(12) 0.0182(11) 0.0058(9) -0.0026(10) 0.0082(10)
C36 0.0154(12) 0.0239(13) 0.0243(12) 0.0087(10) 0.0068(9) 0.0083(10)

loop_
_atom_type_symbol
_atom_type_description
_atom_type_scat_dispersion_real
_atom_type_scat_dispersion_imag
_atom_type_scat_source
Al Al 0.0645 0.0514 'International Tables Vol C Tables 4.2.6.8 and 6.1.1.4'
N N 0.0061 0.0033 'International Tables Vol C Tables 4.2.6.8 and 6.1.1.4'
C C 0.0033 0.0016 'International Tables Vol C Tables 4.2.6.8 and 6.1.1.4'
H H 0.0000 0.0000 'International Tables Vol C Tables 4.2.6.8 and 6.1.1.4'

loop_
_geom_angle_atom_site_label_1
_geom_angle_atom_site_label_2
_geom_angle_atom_site_label_3
_geom_angle
C1 Al1 C5 114.18(9)
C1 Al1 N1 113.98(8)
C5 Al1 N1 113.90(8)
C1 Al1 N2 108.01(8)
C5 Al1 N2 117.45(9)
N1 Al1 N2 86.34(7)
C1 Al1 Al2 101.54(7)
C5 Al1 Al2 144.28(7)
N1 Al1 Al2 46.29(5)
N2 Al1 Al2 45.79(5)
C15 Al2 C11 113.17(9)
C15 Al2 N2 114.96(8)
C11 Al2 N2 114.36(8)
C15 Al2 N1 105.49(8)
C11 Al2 N1 119.68(9)
N2 Al2 N1 86.51(7)
C15 Al2 Al1 100.41(7)
C11 Al2 Al1 146.41(7)
N2 Al2 Al1 46.32(5)
N1 Al2 Al1 45.96(5)
C24 N1 C20 111.92(16)
C24 N1 Al1 118.23(13)
C20 N1 Al1 107.90(12)
C24 N1 Al2 110.63(12)
C20 N1 Al2 118.70(13)
Al1 N1 Al2 87.75(7)
C34 N2 C30 112.41(16)
C34 N2 Al2 114.28(12)
C30 N2 Al2 109.93(12)
C34 N2 Al1 111.55(12)
C30 N2 Al1 118.63(12)
Al2 N2 Al1 87.89(7)
C2 C1 Al1 122.58(15)
C2 C1 H1A 106.7
Al1 C1 H1A 106.7
C2 C1 H1B 106.7
Al1 C1 H1B 106.7
H1A C1 H1B 106.6
C3 C2 C4 109.50(19)
C3 C2 C1 112.01(18)
C4 C2 C1 111.31(19)
C3 C2 H2A 108.0
C4 C2 H2A 108.0
C1 C2 H2A 108.0
C2 C3 H3A 109.5
C2 C3 H3B 109.5
H3A C3 H3B 109.5
C2 C3 H3C 109.5
H3A C3 H3C 109.5
H3B C3 H3C 109.5
C2 C4 H4A 109.5
C2 C4 H4B 109.5
H4A C4 H4B 109.5
C2 C4 H4C 109.5
H4A C4 H4C 109.5
H4B C4 H4C 109.5
C6 C5 Al1 122.01(15)
C6 C5 H5A 106.8
Al1 C5 H5A 106.8
C6 C5 H5B 106.8
Al1 C5 H5B 106.8
H5A C5 H5B 106.7
C8 C6 C7 110.43(19)
C8 C6 C5 111.83(19)
C7 C6 C5 110.09(18)
C8 C6 H6A 108.1
C7 C6 H6A 108.1
C5 C6 H6A 108.1
C6 C7 H7A 109.5
C6 C7 H7B 109.5
H7A C7 H7B 109.5
C6 C7 H7C 109.5
H7A C7 H7C 109.5
H7B C7 H7C 109.5
C6 C8 H8A 109.5
C6 C8 H8B 109.5
H8A C8 H8B 109.5
C6 C8 H8C 109.5
H8A C8 H8C 109.5
H8B C8 H8C 109.5
C12 C11 Al2 123.44(15)
C12 C11 H11A 106.5
Al2 C11 H11A 106.5
C12 C11 H11B 106.5
Al2 C11 H11B 106.5
H11A C11 H11B 106.5
C13 C12 C14 109.67(18)
C13 C12 C11 110.77(18)
C14 C12 C11 111.71(18)
C13 C12 H12A 108.2
C14 C12 H12A 108.2
C11 C12 H12A 108.2
C12 C13 H13A 109.5
C12 C13 H13B 109.5
H13A C13 H13B 109.5
C12 C13 H13C 109.5
H13A C13 H13C 109.5
H13B C13 H13C 109.5
C12 C14 H14A 109.5
C12 C14 H14B 109.5
H14A C14 H14B 109.5
C12 C14 H14C 109.5
H14A C14 H14C 109.5
H14B C14 H14C 109.5
C16 C15 Al2 125.59(15)
C16 C15 H15A 105.9
Al2 C15 H15A 105.9
C16 C15 H15B 105.9
Al2 C15 H15B 105.9
H15A C15 H15B 106.2
C18 C16 C17 108.38(19)
C18 C16 C15 113.32(18)
C17 C16 C15 109.88(18)
C18 C16 H16A 108.4
C17 C16 H16A 108.4
C15 C16 H16A 108.4
C16 C17 H17A 109.5
C16 C17 H17B 109.5
H17A C17 H17B 109.5
C16 C17 H17C 109.5
H17A C17 H17C 109.5
H17B C17 H17C 109.5
C16 C18 H18A 109.5
C16 C18 H18B 109.5
H18A C18 H18B 109.5
C16 C18 H18C 109.5
H18A C18 H18C 109.5
H18B C18 H18C 109.5
N1 C20 C25 116.61(17)
N1 C20 C21 112.42(17)
C25 C20 C21 109.13(19)
N1 C20 H20A 106.0
C25 C20 H20A 106.0
C21 C20 H20A 106.0
C20 C21 C22 112.35(18)
C20 C21 H21A 109.1
C22 C21 H21A 109.1
C20 C21 H21B 109.1
C22 C21 H21B 109.1
H21A C21 H21B 107.9
C23 C22 C21 109.45(19)
C23 C22 H22A 109.8
C21 C22 H22A 109.8
C23 C22 H22B 109.8
C21 C22 H22B 109.8
H22A C22 H22B 108.2
C24 C23 C22 111.00(19)
C24 C23 H23A 109.4
C22 C23 H23A 109.4
C24 C23 H23B 109.4
C22 C23 H23B 109.4
H23A C23 H23B 108.0
N1 C24 C23 112.15(17)
N1 C24 C26 114.62(17)
C23 C24 C26 110.27(18)
N1 C24 H24A 106.4
C23 C24 H24A 106.4
C26 C24 H24A 106.4
C20 C25 H25A 109.5
C20 C25 H25B 109.5
H25A C25 H25B 109.5
C20 C25 H25C 109.5
H25A C25 H25C 109.5
H25B C25 H25C 109.5
C24 C26 H26A 109.5
C24 C26 H26B 109.5
H26A C26 H26B 109.5
C24 C26 H26C 109.5
H26A C26 H26C 109.5
H26B C26 H26C 109.5
N2 C30 C35 115.38(17)
N2 C30 C31 112.97(16)
C35 C30 C31 108.83(18)
N2 C30 H30A 106.3
C35 C30 H30A 106.3
C31 C30 H30A 106.3
C32 C31 C30 112.38(18)
C32 C31 H31A 109.1
C30 C31 H31A 109.1
C32 C31 H31B 109.1
C30 C31 H31B 109.1
H31A C31 H31B 107.9
C33 C32 C31 108.17(18)
C33 C32 H32A 110.1
C31 C32 H32A 110.1
C33 C32 H32B 110.1
C31 C32 H32B 110.1
H32A C32 H32B 108.4
C32 C33 C34 111.97(17)
C32 C33 H33A 109.2
C34 C33 H33A 109.2
C32 C33 H33B 109.2
C34 C33 H33B 109.2
H33A C33 H33B 107.9
N2 C34 C36 114.33(16)
N2 C34 C33 111.60(17)
C36 C34 C33 111.69(18)
N2 C34 H34A 106.2
C36 C34 H34A 106.2
C33 C34 H34A 106.2
C30 C35 H35A 109.5
C30 C35 H35B 109.5
H35A C35 H35B 109.5
C30 C35 H35C 109.5
H35A C35 H35C 109.5
H35B C35 H35C 109.5
C34 C36 H36A 109.5
C34 C36 H36B 109.5
H36A C36 H36B 109.5
C34 C36 H36C 109.5
H36A C36 H36C 109.5
H36B C36 H36C 109.5

loop_
_geom_bond_atom_site_label_1
_geom_bond_atom_site_label_2
_geom_bond_distance
Al1 C1 1.995(2)
Al1 C5 2.008(2)
Al1 N1 2.0087(18)
Al1 N2 2.0207(18)
Al1 Al2 2.7923(9)
Al2 C15 1.995(2)
Al2 C11 1.996(2)
Al2 N2 2.0030(17)
Al2 N1 2.0200(18)
N1 C24 1.509(3)
N1 C20 1.518(3)
N2 C34 1.522(3)
N2 C30 1.522(2)
C1 C2 1.548(3)
C1 H1A 0.9900
C1 H1B 0.9900
C2 C3 1.527(3)
C2 C4 1.532(3)
C2 H2A 1.0000
C3 H3A 0.9800
C3 H3B 0.9800
C3 H3C 0.9800
C4 H4A 0.9800
C4 H4B 0.9800
C4 H4C 0.9800
C5 C6 1.558(3)
C5 H5A 0.9900
C5 H5B 0.9900
C6 C8 1.521(3)
C6 C7 1.538(3)
C6 H6A 1.0000
C7 H7A 0.9800
C7 H7B 0.9800
C7 H7C 0.9800
C8 H8A 0.9800
C8 H8B 0.9800
C8 H8C 0.9800
C11 C12 1.547(3)
C11 H11A 0.9900
C11 H11B 0.9900
C12 C13 1.529(3)
C12 C14 1.531(3)
C12 H12A 1.0000
C13 H13A 0.9800
C13 H13B 0.9800
C13 H13C 0.9800
C14 H14A 0.9800
C14 H14B 0.9800
C14 H14C 0.9800
C15 C16 1.546(3)
C15 H15A 0.9900
C15 H15B 0.9900
C16 C18 1.515(3)
C16 C17 1.527(3)
C16 H16A 1.0000
C17 H17A 0.9800
C17 H17B 0.9800
C17 H17C 0.9800
C18 H18A 0.9800
C18 H18B 0.9800
C18 H18C 0.9800
C20 C25 1.532(3)
C20 C21 1.540(3)
C20 H20A 1.0000
C21 C22 1.551(3)
C21 H21A 0.9900
C21 H21B 0.9900
C22 C23 1.531(3)
C22 H22A 0.9900
C22 H22B 0.9900
C23 C24 1.526(3)
C23 H23A 0.9900
C23 H23B 0.9900
C24 C26 1.535(3)
C24 H24A 1.0000
C25 H25A 0.9800
C25 H25B 0.9800
C25 H25C 0.9800
C26 H26A 0.9800
C26 H26B 0.9800
C26 H26C 0.9800
C30 C35 1.532(3)
C30 C31 1.535(3)
C30 H30A 1.0000
C31 C32 1.529(3)
C31 H31A 0.9900
C31 H31B 0.9900
C32 C33 1.524(3)
C32 H32A 0.9900
C32 H32B 0.9900
C33 C34 1.538(3)
C33 H33A 0.9900
C33 H33B 0.9900
C34 C36 1.530(3)
C34 H34A 1.0000
C35 H35A 0.9800
C35 H35B 0.9800
C35 H35C 0.9800
C36 H36A 0.9800
C36 H36B 0.9800
C36 H36C 0.9800

loop_
_geom_torsion_atom_site_label_1
_geom_torsion_atom_site_label_2
_geom_torsion_atom_site_label_3
_geom_torsion_atom_site_label_4
_geom_torsion
C1 Al1 Al2 C15 10.71(10)
C5 Al1 Al2 C15 -169.86(13)
N1 Al1 Al2 C15 -101.54(10)
N2 Al1 Al2 C15 114.69(10)
C1 Al1 Al2 C11 -169.95(14)
C5 Al1 Al2 C11 9.48(19)
N1 Al1 Al2 C11 77.80(15)
N2 Al1 Al2 C11 -65.97(15)
C1 Al1 Al2 N2 -103.98(9)
C5 Al1 Al2 N2 75.45(14)
N1 Al1 Al2 N2 143.77(10)
C1 Al1 Al2 N1 112.25(9)
C5 Al1 Al2 N1 -68.32(14)
N2 Al1 Al2 N1 -143.77(10)
C1 Al1 N1 C24 29.30(17)
C5 Al1 N1 C24 -104.12(15)
N2 Al1 N1 C24 137.40(14)
Al2 Al1 N1 C24 112.28(15)
C1 Al1 N1 C20 157.52(13)
C5 Al1 N1 C20 24.10(16)
N2 Al1 N1 C20 -94.38(13)
Al2 Al1 N1 C20 -119.50(14)
C1 Al1 N1 Al2 -82.98(9)
C5 Al1 N1 Al2 143.60(8)
N2 Al1 N1 Al2 25.12(7)
C15 Al2 N1 C24 -29.82(15)
C11 Al2 N1 C24 99.08(14)
N2 Al2 N1 C24 -144.76(13)
Al1 Al2 N1 C24 -119.41(15)
C15 Al2 N1 C20 -161.19(14)
C11 Al2 N1 C20 -32.29(17)
N2 Al2 N1 C20 83.87(14)
Al1 Al2 N1 C20 109.22(15)
C15 Al2 N1 Al1 89.59(8)
C11 Al2 N1 Al1 -141.51(8)
N2 Al2 N1 Al1 -25.35(7)
C15 Al2 N2 C34 32.46(16)
C11 Al2 N2 C34 -100.94(15)
N1 Al2 N2 C34 137.93(14)
Al1 Al2 N2 C34 112.74(15)
C15 Al2 N2 C30 159.93(13)
C11 Al2 N2 C30 26.53(16)
N1 Al2 N2 C30 -94.59(13)
Al1 Al2 N2 C30 -119.78(14)
C15 Al2 N2 Al1 -80.28(9)
C11 Al2 N2 Al1 146.32(8)
N1 Al2 N2 Al1 25.19(7)
C1 Al1 N2 C34 -26.63(14)
C5 Al1 N2 C34 104.23(14)
N1 Al1 N2 C34 -140.67(12)
Al2 Al1 N2 C34 -115.33(14)
C1 Al1 N2 C30 -159.68(14)
C5 Al1 N2 C30 -28.83(17)
N1 Al1 N2 C30 86.27(14)
Al2 Al1 N2 C30 111.62(15)
C1 Al1 N2 Al2 88.70(9)
C5 Al1 N2 Al2 -140.45(8)
N1 Al1 N2 Al2 -25.35(7)
C5 Al1 C1 C2 79.83(18)
N1 Al1 C1 C2 -53.46(19)
N2 Al1 C1 C2 -147.54(16)
Al2 Al1 C1 C2 -100.53(16)
Al1 C1 C2 C3 -70.4(2)
Al1 C1 C2 C4 166.65(16)
C1 Al1 C5 C6 58.0(2)
N1 Al1 C5 C6 -168.63(16)
N2 Al1 C5 C6 -69.91(19)
Al2 Al1 C5 C6 -121.34(16)
Al1 C5 C6 C8 -78.7(2)
Al1 C5 C6 C7 158.15(17)
C15 Al2 C11 C12 56.8(2)
N2 Al2 C11 C12 -168.96(16)
N1 Al2 C11 C12 -68.5(2)
Al1 Al2 C11 C12 -122.49(16)
Al2 C11 C12 C13 169.74(18)
Al2 C11 C12 C14 -67.7(2)
C11 Al2 C15 C16 46.9(2)
N2 Al2 C15 C16 -87.01(19)
N1 Al2 C15 C16 179.59(17)
Al1 Al2 C15 C16 -133.46(17)
Al2 C15 C16 C18 89.6(2)
Al2 C15 C16 C17 -149.01(18)
C24 N1 C20 C25 -75.8(2)
Al1 N1 C20 C25 152.43(17)
Al2 N1 C20 C25 55.0(2)
C24 N1 C20 C21 51.3(2)
Al1 N1 C20 C21 -80.47(18)
Al2 N1 C20 C21 -177.94(14)
N1 C20 C21 C22 -51.7(2)
C25 C20 C21 C22 79.2(2)
C20 C21 C22 C23 54.1(3)
C21 C22 C23 C24 -56.8(2)
C20 N1 C24 C23 -54.6(2)
Al1 N1 C24 C23 71.7(2)
Al2 N1 C24 C23 170.63(14)
C20 N1 C24 C26 72.2(2)
Al1 N1 C24 C26 -161.54(15)
Al2 N1 C24 C26 -62.6(2)
C22 C23 C24 N1 58.1(2)
C22 C23 C24 C26 -71.0(2)
C34 N2 C30 C35 -77.3(2)
Al2 N2 C30 C35 154.20(16)
Al1 N2 C30 C35 55.4(2)
C34 N2 C30 C31 48.8(2)
Al2 N2 C30 C31 -79.71(19)
Al1 N2 C30 C31 -178.53(14)
N2 C30 C31 C32 -53.0(2)
C35 C30 C31 C32 76.5(2)
C30 C31 C32 C33 57.0(2)
C31 C32 C33 C34 -59.1(2)
C30 N2 C34 C36 77.7(2)
Al2 N2 C34 C36 -156.15(14)
Al1 N2 C34 C36 -58.42(19)
C30 N2 C34 C33 -50.3(2)
Al2 N2 C34 C33 75.88(18)
Al1 N2 C34 C33 173.62(13)
C32 C33 C34 N2 56.8(2)
C32 C33 C34 C36 -72.6(2)
